data_7153142
loop_
_publ_author_name
'Olszewska, Teresa'
'Sikorski, Artur'
'Herman, Aleksander'
'Po\/lo\'nski, Tadeusz'

_publ_section_title
;
 Helicity discrimination in
 N,N'-dibenzoyl-1,2,3,4,7,8,9,10-octahydro-1,10-phenanthrolines and their
 thiono- and selenocarbonyl analogues by inclusion complexation with
 chiral diols.
;
_journal_issue 43
_journal_name_full 'Organic &amp; biomolecular chemistry'
_journal_page_first 7522
_journal_page_last 7529
_journal_paper_doi 10.1039/c3ob41216d
_journal_volume 11
_journal_year 2013
_chemical_absolute_configuration rm
_chemical_formula_moiety 'C31 H30 O4, 0.5(C26 H24 N2 S2)'
_chemical_formula_sum 'C44 H42 N O4 S'
_chemical_formula_weight 680.85
_chemical_name_systematic
;

?

;
_space_group_IT_number 5
_symmetry_cell_setting monoclinic
_symmetry_space_group_name_Hall 'C 2y'
_symmetry_space_group_name_H-M 'C 1 2 1'
_atom_sites_solution_hydrogens geom
_atom_sites_solution_primary direct
_atom_sites_solution_secondary difmap
_audit_creation_method 'from SHELXL97 CIF and IUCr SHELXL97-template'
_cell_angle_alpha 90.00
_cell_angle_beta 103.58(3)
_cell_angle_gamma 90.00
_cell_formula_units_Z 4
_cell_length_a 16.387(3)
_cell_length_b 9.477(2)
_cell_length_c 23.828(5)
_cell_measurement_reflns_used 34884
_cell_measurement_temperature 295
_cell_measurement_theta_max 25.00
_cell_measurement_theta_min 3.21
_cell_volume 3597.0(13)
_computing_cell_refinement 'CrysAlis RED,Version 1.171.32.15 (Oxford Diffraction Ltd., 2008)'
_computing_data_collection 'CrysAlis CCD,Version 1.171.32.15 (Oxford Diffraction Ltd., 2008)'
_computing_data_reduction 'CrysAlis RED,Version 1.171.32.15 (Oxford Diffraction Ltd., 2008)'
_computing_molecular_graphics 'ORTEPII (Johnson, 1976)'
_computing_publication_material 'SHELXL97 and PLATON (Spek, 2003)'
_computing_structure_refinement 'SHELXL-97 (Sheldrick, 2008)'
_computing_structure_solution 'SHELXS-97 (Sheldrick, 2008)'
_diffrn_ambient_temperature 295(2)
_diffrn_detector_area_resol_mean 10.4002
_diffrn_measured_fraction_theta_full 0.975
_diffrn_measured_fraction_theta_max 0.975
_diffrn_measurement_device_type 'Oxford Diffraction Ruby CCD'
_diffrn_measurement_method \w
_diffrn_radiation_monochromator graphite
_diffrn_radiation_source 'Enhance (Mo) X-ray Source'
_diffrn_radiation_type MoK\a
_diffrn_radiation_wavelength 0.71073
_diffrn_reflns_av_R_equivalents 0.1114
_diffrn_reflns_av_sigmaI/netI 0.0620
_diffrn_reflns_limit_h_max 19
_diffrn_reflns_limit_h_min -19
_diffrn_reflns_limit_k_max 11
_diffrn_reflns_limit_k_min -11
_diffrn_reflns_limit_l_max 28
_diffrn_reflns_limit_l_min -28
_diffrn_reflns_number 34884
_diffrn_reflns_theta_full 25.00
_diffrn_reflns_theta_max 25.00
_diffrn_reflns_theta_min 3.21
_exptl_absorpt_coefficient_mu 0.135
_exptl_absorpt_correction_T_max 0.9893
_exptl_absorpt_correction_T_min 0.9418
_exptl_absorpt_correction_type multi-scan
_exptl_absorpt_process_details
;

CrysAlis RED, Version 1.171.32.15 (Oxford Diffraction Ltd.,

2008)

Empirical absorption correction using spherical harmonics,

implemented in SCALE3 ABSPACK scaling algorithm.

;
_exptl_crystal_colour colourless
_exptl_crystal_density_diffrn 1.257
_exptl_crystal_density_method 'not measured'
_exptl_crystal_description needle
_exptl_crystal_F_000 1444
_exptl_crystal_size_max 0.45
_exptl_crystal_size_mid 0.10
_exptl_crystal_size_min 0.08
_refine_diff_density_max 0.552
_refine_diff_density_min -0.310
_refine_diff_density_rms 0.073
_refine_ls_abs_structure_details 'Flack H D (1983), Acta Cryst. A39, 876-881'
_refine_ls_abs_structure_Flack 0.11(19)
_refine_ls_extinction_method none
_refine_ls_goodness_of_fit_ref 1.025
_refine_ls_hydrogen_treatment constr
_refine_ls_matrix_type full
_refine_ls_number_parameters 453
_refine_ls_number_reflns 6146
_refine_ls_number_restraints 1
_refine_ls_restrained_S_all 1.025
_refine_ls_R_factor_all 0.1038
_refine_ls_R_factor_gt 0.0974
_refine_ls_shift/su_max 0.000
_refine_ls_shift/su_mean 0.000
_refine_ls_structure_factor_coef Fsqd
_refine_ls_weighting_details 'calc w=1/[\s^2^(Fo^2^)+(0.0904P)^2^+18.5990P] where P=(Fo^2^+2Fc^2^)/3'
_refine_ls_weighting_scheme calc
_refine_ls_wR_factor_gt 0.2276
_refine_ls_wR_factor_ref 0.2313
_reflns_number_gt 5477
_reflns_number_total 6146
_reflns_threshold_expression >2sigma(I)
_cod_data_source_file c3ob41216d.txt
_cod_data_source_block 4
_cod_original_sg_symbol_H-M 'C 2'
_cod_database_code 7153142

loop_
_symmetry_equiv_pos_as_xyz
'x, y, z'
'-x, y, -z'
'x+1/2, y+1/2, z'
'-x+1/2, y+1/2, -z'

loop_
_atom_site_label
_atom_site_type_symbol
_atom_site_fract_x
_atom_site_fract_y
_atom_site_fract_z
_atom_site_U_iso_or_equiv
_atom_site_adp_type
_atom_site_occupancy
_atom_site_symmetry_multiplicity
_atom_site_calc_flag
_atom_site_refinement_flags
N1 N 0.4997(3) 0.4427(5) 0.5636(2) 0.0352(10) Uani 1 1 d .
C2 C 0.5639(4) 0.4339(7) 0.6189(3) 0.0434(14) Uani 1 1 d .
H2B H 0.5642 0.5210 0.6403 0.052 Uiso 1 1 calc R
H2A H 0.6190 0.4218 0.6111 0.052 Uiso 1 1 calc R
C3 C 0.5451(6) 0.3094(9) 0.6552(3) 0.065(2) Uani 1 1 d .
H3B H 0.5977 0.2671 0.6754 0.078 Uiso 1 1 calc R
H3A H 0.5170 0.3445 0.6839 0.078 Uiso 1 1 calc R
C4A C 0.4953(4) 0.1861(6) 0.5581(3) 0.0422(14) Uani 1 1 d .
C4 C 0.4909(5) 0.1974(9) 0.6192(3) 0.0570(17) Uani 1 1 d .
H4B H 0.5063 0.1068 0.6375 0.068 Uiso 1 1 calc R
H4A H 0.4330 0.2155 0.6202 0.068 Uiso 1 1 calc R
C5 C 0.4984(4) 0.0631(7) 0.5287(3) 0.0522(17) Uani 1 1 d .
H5 H 0.4982 -0.0225 0.5478 0.063 Uiso 1 1 calc R
C10B C 0.4973(3) 0.3174(5) 0.5284(3) 0.0321(11) Uani 1 1 d .
C11 C 0.4466(3) 0.5518(6) 0.5513(2) 0.0351(12) Uani 1 1 d .
C12 C 0.3684(3) 0.5323(5) 0.5034(2) 0.0317(11) Uani 1 1 d .
C13 C 0.3418(4) 0.6384(6) 0.4626(3) 0.0403(13) Uani 1 1 d .
H13 H 0.3730 0.7210 0.4644 0.048 Uiso 1 1 calc R
C14 C 0.2699(4) 0.6218(8) 0.4196(3) 0.0508(16) Uani 1 1 d .
H14 H 0.2542 0.6911 0.3915 0.061 Uiso 1 1 calc R
C15 C 0.2220(4) 0.5053(8) 0.4181(3) 0.0543(18) Uani 1 1 d .
H15 H 0.1727 0.4968 0.3895 0.065 Uiso 1 1 calc R
C16 C 0.2453(4) 0.3959(8) 0.4590(3) 0.0548(17) Uani 1 1 d .
H16 H 0.2122 0.3155 0.4574 0.066 Uiso 1 1 calc R
C17 C 0.3189(4) 0.4116(7) 0.5017(3) 0.0435(14) Uani 1 1 d .
H17 H 0.3353 0.3413 0.5293 0.052 Uiso 1 1 calc R
S18 S 0.45798(10) 0.70219(17) 0.58847(7) 0.0467(4) Uani 1 1 d .
C19 C 0.5875(4) 0.5534(8) 0.8411(3) 0.0449(15) Uani 1 1 d .
C20 C 0.5099(4) 0.6465(8) 0.8413(3) 0.0458(14) Uani 1 1 d .
H20 H 0.5181 0.7406 0.8264 0.055 Uiso 1 1 calc R
C21 C 0.4225(3) 0.5862(7) 0.8083(3) 0.0419(14) Uani 1 1 d .
H21 H 0.4250 0.4829 0.8079 0.050 Uiso 1 1 calc R
C22 C 0.3883(3) 0.6415(7) 0.7453(3) 0.0405(14) Uani 1 1 d .
O23 O 0.6051(3) 0.5710(6) 0.78540(19) 0.0556(13) Uani 1 1 d .
H23 H 0.5613 0.5862 0.7613 0.083 Uiso 1 1 calc R
O24 O 0.4513(3) 0.5924(6) 0.71623(19) 0.0520(12) Uani 1 1 d .
H24 H 0.4415 0.6251 0.6835 0.078 Uiso 1 1 calc R
O25 O 0.4991(3) 0.6581(5) 0.89922(18) 0.0499(12) Uani 1 1 d .
C26 C 0.4142(4) 0.6991(10) 0.8952(3) 0.0540(16) Uani 1 1 d .
O27 O 0.3668(3) 0.6307(6) 0.84349(19) 0.0519(12) Uani 1 1 d .
C28 C 0.3865(5) 0.6409(11) 0.9475(3) 0.067(2) Uani 1 1 d .
H28C H 0.3964 0.5410 0.9502 0.100 Uiso 1 1 calc R
H28B H 0.3278 0.6591 0.9433 0.100 Uiso 1 1 calc R
H28A H 0.4180 0.6860 0.9819 0.100 Uiso 1 1 calc R
C29 C 0.4048(6) 0.8567(8) 0.8909(4) 0.065(2) Uani 1 1 d .
H29C H 0.4270 0.8905 0.8596 0.098 Uiso 1 1 calc R
H29B H 0.4349 0.8992 0.9263 0.098 Uiso 1 1 calc R
H29A H 0.3464 0.8811 0.8841 0.098 Uiso 1 1 calc R
C30 C 0.5792(4) 0.3976(8) 0.8545(3) 0.0491(16) Uani 1 1 d .
C31 C 0.5303(4) 0.3416(9) 0.8875(3) 0.0588(18) Uani 1 1 d .
H31 H 0.4962 0.4019 0.9027 0.071 Uiso 1 1 calc R
C32 C 0.5288(5) 0.1979(12) 0.8999(4) 0.077(2) Uani 1 1 d .
H32 H 0.4931 0.1654 0.9222 0.093 Uiso 1 1 calc R
C33 C 0.5789(5) 0.1033(9) 0.8799(4) 0.076(3) Uani 1 1 d .
H33 H 0.5782 0.0074 0.8881 0.091 Uiso 1 1 calc R
C34 C 0.6318(6) 0.1594(11) 0.8460(5) 0.083(3) Uani 1 1 d .
H34 H 0.6683 0.1004 0.8325 0.100 Uiso 1 1 calc R
C35 C 0.6290(5) 0.3011(11) 0.8330(4) 0.074(2) Uani 1 1 d .
H35 H 0.6617 0.3344 0.8088 0.089 Uiso 1 1 calc R
C36 C 0.6648(4) 0.6165(9) 0.8835(3) 0.0534(18) Uani 1 1 d .
C37 C 0.7023(5) 0.5534(10) 0.9355(3) 0.061(2) Uani 1 1 d .
H37 H 0.6791 0.4723 0.9473 0.074 Uiso 1 1 calc R
C38 C 0.7755(5) 0.6123(11) 0.9704(3) 0.069(2) Uani 1 1 d .
H38 H 0.8030 0.5662 1.0040 0.083 Uiso 1 1 calc R
C39 C 0.8072(5) 0.7392(11) 0.9551(4) 0.074(3) Uani 1 1 d .
H39 H 0.8543 0.7796 0.9793 0.089 Uiso 1 1 calc R
C40 C 0.7694(7) 0.8045(13) 0.9047(4) 0.100(4) Uani 1 1 d .
H40 H 0.7909 0.8879 0.8935 0.120 Uiso 1 1 calc R
C41 C 0.6964(6) 0.7418(9) 0.8700(4) 0.080(3) Uani 1 1 d .
H41 H 0.6689 0.7880 0.8364 0.096 Uiso 1 1 calc R
C42 C 0.3762(4) 0.8029(8) 0.7409(3) 0.0458(15) Uani 1 1 d .
C43 C 0.4436(4) 0.8892(8) 0.7375(3) 0.0510(16) Uani 1 1 d .
H43 H 0.4940 0.8481 0.7345 0.061 Uiso 1 1 calc R
C44 C 0.4377(5) 1.0310(10) 0.7385(3) 0.067(2) Uani 1 1 d .
H44 H 0.4827 1.0873 0.7351 0.080 Uiso 1 1 calc R
C45 C 0.3639(6) 1.0911(11) 0.7446(4) 0.078(2) Uani 1 1 d .
H45 H 0.3605 1.1887 0.7474 0.094 Uiso 1 1 calc R
C46 C 0.2959(6) 1.0107(9) 0.7467(4) 0.074(2) Uani 1 1 d .
H46 H 0.2458 1.0530 0.7495 0.089 Uiso 1 1 calc R
C47 C 0.3021(5) 0.8663(9) 0.7446(3) 0.0605(19) Uani 1 1 d .
H47 H 0.2557 0.8108 0.7456 0.073 Uiso 1 1 calc R
C48 C 0.3041(4) 0.5651(7) 0.7146(3) 0.0434(15) Uani 1 1 d .
C49 C 0.2640(5) 0.4712(9) 0.7427(3) 0.0590(19) Uani 1 1 d .
H49 H 0.2842 0.4541 0.7819 0.071 Uiso 1 1 calc R
C50 C 0.1924(4) 0.4016(9) 0.7118(4) 0.062(2) Uani 1 1 d .
H50 H 0.1642 0.3399 0.7310 0.074 Uiso 1 1 calc R
C51 C 0.1633(5) 0.4227(9) 0.6541(4) 0.065(2) Uani 1 1 d .
H51 H 0.1163 0.3737 0.6341 0.078 Uiso 1 1 calc R
C52 C 0.2030(5) 0.5161(11) 0.6254(4) 0.074(2) Uani 1 1 d .
H52 H 0.1840 0.5316 0.5859 0.088 Uiso 1 1 calc R
C53 C 0.2729(4) 0.5865(9) 0.6578(3) 0.0548(17) Uani 1 1 d .
H53 H 0.2995 0.6520 0.6391 0.066 Uiso 1 1 calc R

loop_
_atom_site_aniso_label
_atom_site_aniso_U_11
_atom_site_aniso_U_22
_atom_site_aniso_U_33
_atom_site_aniso_U_23
_atom_site_aniso_U_13
_atom_site_aniso_U_12
N1 0.035(2) 0.022(2) 0.048(3) 0.0012(19) 0.0087(19) 0.0062(19)
C2 0.039(3) 0.034(3) 0.055(4) 0.004(3) 0.004(3) -0.008(3)
C3 0.089(6) 0.051(4) 0.052(4) 0.006(3) 0.009(4) -0.012(4)
C4A 0.035(3) 0.020(3) 0.069(4) 0.012(3) 0.007(3) -0.010(2)
C4 0.061(4) 0.049(4) 0.059(4) 0.010(4) 0.009(3) -0.019(4)
C5 0.055(4) 0.022(3) 0.071(4) 0.008(3) -0.004(3) -0.004(3)
C10B 0.028(2) 0.010(2) 0.056(3) 0.000(2) 0.006(2) 0.003(2)
C11 0.035(3) 0.029(3) 0.043(3) 0.000(2) 0.013(2) 0.001(2)
C12 0.021(2) 0.018(2) 0.057(3) 0.001(2) 0.012(2) 0.004(2)
C13 0.038(3) 0.018(2) 0.065(4) 0.001(3) 0.012(3) 0.003(2)
C14 0.048(4) 0.047(4) 0.054(4) 0.009(3) 0.005(3) 0.009(3)
C15 0.024(3) 0.065(5) 0.068(4) 0.007(4) 0.000(3) 0.008(3)
C16 0.035(3) 0.048(4) 0.080(5) 0.002(3) 0.010(3) -0.014(3)
C17 0.030(3) 0.042(3) 0.059(4) 0.010(3) 0.010(3) -0.003(3)
S18 0.0417(8) 0.0323(7) 0.0653(10) -0.0073(7) 0.0109(7) -0.0008(7)
C19 0.033(3) 0.057(4) 0.042(3) -0.004(3) 0.003(2) 0.000(3)
C20 0.041(3) 0.057(4) 0.039(3) 0.002(3) 0.007(2) -0.003(3)
C21 0.018(2) 0.053(4) 0.056(4) -0.007(3) 0.011(2) -0.001(2)
C22 0.021(2) 0.045(3) 0.057(4) -0.005(3) 0.011(2) -0.002(2)
O23 0.035(2) 0.086(4) 0.044(2) 0.000(2) 0.0060(18) -0.005(2)
O24 0.037(2) 0.072(3) 0.046(2) -0.013(2) 0.0102(18) 0.004(2)
O25 0.043(2) 0.067(3) 0.041(2) -0.007(2) 0.0103(18) 0.001(2)
C26 0.046(3) 0.070(4) 0.048(4) -0.005(4) 0.016(3) -0.020(4)
O27 0.032(2) 0.075(3) 0.051(3) -0.012(2) 0.0142(18) -0.009(2)
C28 0.048(4) 0.101(7) 0.057(4) -0.012(4) 0.023(3) -0.013(4)
C29 0.070(5) 0.046(4) 0.085(5) -0.008(4) 0.030(4) -0.004(4)
C30 0.033(3) 0.061(4) 0.049(4) -0.003(3) 0.001(3) -0.009(3)
C31 0.043(4) 0.063(5) 0.071(5) 0.005(4) 0.015(3) 0.005(3)
C32 0.061(5) 0.082(6) 0.085(6) 0.030(5) 0.009(4) -0.002(5)
C33 0.058(5) 0.053(5) 0.102(7) 0.003(4) -0.011(4) -0.003(4)
C34 0.069(5) 0.072(7) 0.105(7) -0.014(5) 0.013(5) 0.007(4)
C35 0.051(4) 0.084(6) 0.089(6) -0.005(5) 0.021(4) 0.026(4)
C36 0.033(3) 0.071(5) 0.056(4) -0.002(3) 0.009(3) -0.005(3)
C37 0.048(4) 0.083(6) 0.051(4) -0.002(4) 0.008(3) -0.003(4)
C38 0.047(4) 0.107(7) 0.048(4) -0.006(4) -0.002(3) -0.005(4)
C39 0.045(4) 0.092(7) 0.081(6) -0.028(5) 0.007(4) -0.026(4)
C40 0.097(7) 0.100(8) 0.087(7) 0.010(6) -0.010(6) -0.070(7)
C41 0.077(6) 0.061(6) 0.090(6) 0.014(4) -0.008(5) -0.032(4)
C42 0.048(4) 0.048(4) 0.043(3) 0.000(3) 0.014(3) -0.006(3)
C43 0.044(4) 0.062(5) 0.047(4) 0.008(3) 0.009(3) -0.003(3)
C44 0.067(5) 0.074(6) 0.056(4) 0.013(4) 0.007(4) -0.026(4)
C45 0.088(6) 0.061(5) 0.087(6) 0.006(5) 0.022(5) -0.004(5)
C46 0.061(5) 0.056(5) 0.108(7) 0.007(5) 0.025(5) 0.018(4)
C47 0.048(4) 0.074(6) 0.060(4) 0.005(4) 0.013(3) -0.006(4)
C48 0.026(3) 0.040(4) 0.063(4) -0.014(3) 0.008(3) -0.004(2)
C49 0.046(4) 0.064(5) 0.063(5) -0.006(4) 0.005(3) -0.019(4)
C50 0.028(3) 0.054(4) 0.103(6) -0.006(4) 0.012(3) -0.011(3)
C51 0.045(4) 0.050(4) 0.094(6) -0.018(4) 0.006(4) -0.013(3)
C52 0.048(4) 0.093(7) 0.068(5) -0.015(5) -0.010(4) -0.007(4)
C53 0.027(3) 0.065(5) 0.069(5) 0.002(4) 0.005(3) -0.002(3)

loop_
_atom_type_symbol
_atom_type_description
_atom_type_scat_dispersion_real
_atom_type_scat_dispersion_imag
_atom_type_scat_source
C C 0.0033 0.0016 'International Tables Vol C Tables 4.2.6.8 and 6.1.1.4'
H H 0.0000 0.0000 'International Tables Vol C Tables 4.2.6.8 and 6.1.1.4'
N N 0.0061 0.0033 'International Tables Vol C Tables 4.2.6.8 and 6.1.1.4'
O O 0.0106 0.0060 'International Tables Vol C Tables 4.2.6.8 and 6.1.1.4'
S S 0.1246 0.1234 'International Tables Vol C Tables 4.2.6.8 and 6.1.1.4'

loop_
_geom_angle_atom_site_label_1
_geom_angle_atom_site_label_2
_geom_angle_atom_site_label_3
_geom_angle
_geom_angle_site_symmetry_1
_geom_angle_site_symmetry_3
C11 N1 C10B 125.3(5) . .
C11 N1 C2 121.8(5) . .
C10B N1 C2 112.6(4) . .
N1 C2 C3 110.5(5) . .
N1 C2 H2B 109.6 . .
C3 C2 H2B 109.6 . .
N1 C2 H2A 109.6 . .
C3 C2 H2A 109.6 . .
H2B C2 H2A 108.1 . .
C4 C3 C2 112.9(6) . .
C4 C3 H3B 109.0 . .
C2 C3 H3B 109.0 . .
C4 C3 H3A 109.0 . .
C2 C3 H3A 109.0 . .
H3B C3 H3A 107.8 . .
C5 C4A C10B 118.6(6) . .
C5 C4A C4 125.7(6) . .
C10B C4A C4 115.7(6) . .
C4A C4 C3 116.7(6) . .
C4A C4 H4B 108.1 . .
C3 C4 H4B 108.1 . .
C4A C4 H4A 108.1 . .
C3 C4 H4A 108.1 . .
H4B C4 H4A 107.3 . .
C4A C5 C5 121.5(4) . 2_656
C4A C5 H5 119.2 . .
C5 C5 H5 119.2 2_656 .
C10B C10B C4A 119.9(4) 2_656 .
C10B C10B N1 124.7(3) 2_656 .
C4A C10B N1 115.3(5) . .
N1 C11 C12 117.5(5) . .
N1 C11 S18 123.9(5) . .
C12 C11 S18 118.4(4) . .
C13 C12 C17 119.1(5) . .
C13 C12 C11 120.5(5) . .
C17 C12 C11 120.3(5) . .
C14 C13 C12 120.6(6) . .
C14 C13 H13 119.7 . .
C12 C13 H13 119.7 . .
C15 C14 C13 120.2(6) . .
C15 C14 H14 119.9 . .
C13 C14 H14 119.9 . .
C14 C15 C16 121.5(6) . .
C14 C15 H15 119.3 . .
C16 C15 H15 119.3 . .
C17 C16 C15 118.2(6) . .
C17 C16 H16 120.9 . .
C15 C16 H16 120.9 . .
C16 C17 C12 120.4(6) . .
C16 C17 H17 119.8 . .
C12 C17 H17 119.8 . .
O23 C19 C30 110.8(5) . .
O23 C19 C36 104.3(5) . .
C30 C19 C36 109.8(5) . .
O23 C19 C20 106.3(5) . .
C30 C19 C20 116.0(5) . .
C36 C19 C20 109.0(5) . .
O25 C20 C19 109.4(5) . .
O25 C20 C21 101.9(5) . .
C19 C20 C21 116.4(6) . .
O25 C20 H20 109.6 . .
C19 C20 H20 109.6 . .
C21 C20 H20 109.6 . .
O27 C21 C22 109.2(5) . .
O27 C21 C20 103.2(5) . .
C22 C21 C20 116.0(5) . .
O27 C21 H21 109.4 . .
C22 C21 H21 109.4 . .
C20 C21 H21 109.4 . .
O24 C22 C42 112.3(5) . .
O24 C22 C21 102.5(4) . .
C42 C22 C21 114.2(5) . .
O24 C22 C48 105.9(5) . .
C42 C22 C48 109.8(5) . .
C21 C22 C48 111.6(5) . .
C19 O23 H23 109.5 . .
C22 O24 H24 109.5 . .
C26 O25 C20 107.2(4) . .
O25 C26 O27 104.7(5) . .
O25 C26 C29 111.0(6) . .
O27 C26 C29 111.1(7) . .
O25 C26 C28 108.7(6) . .
O27 C26 C28 109.3(6) . .
C29 C26 C28 111.7(7) . .
C21 O27 C26 110.0(4) . .
C26 C28 H28C 109.5 . .
C26 C28 H28B 109.5 . .
H28C C28 H28B 109.5 . .
C26 C28 H28A 109.5 . .
H28C C28 H28A 109.5 . .
H28B C28 H28A 109.5 . .
C26 C29 H29C 109.5 . .
C26 C29 H29B 109.5 . .
H29C C29 H29B 109.5 . .
C26 C29 H29A 109.5 . .
H29C C29 H29A 109.5 . .
H29B C29 H29A 109.5 . .
C31 C30 C35 115.5(8) . .
C31 C30 C19 126.6(7) . .
C35 C30 C19 117.9(7) . .
C30 C31 C32 123.2(8) . .
C30 C31 H31 118.4 . .
C32 C31 H31 118.4 . .
C33 C32 C31 121.5(8) . .
C33 C32 H32 119.3 . .
C31 C32 H32 119.3 . .
C32 C33 C34 116.6(8) . .
C32 C33 H33 121.7 . .
C34 C33 H33 121.7 . .
C35 C34 C33 120.0(9) . .
C35 C34 H34 120.0 . .
C33 C34 H34 120.0 . .
C34 C35 C30 123.1(9) . .
C34 C35 H35 118.4 . .
C30 C35 H35 118.4 . .
C41 C36 C37 118.3(7) . .
C41 C36 C19 118.8(7) . .
C37 C36 C19 122.8(7) . .
C36 C37 C38 119.8(8) . .
C36 C37 H37 120.1 . .
C38 C37 H37 120.1 . .
C39 C38 C37 120.5(8) . .
C39 C38 H38 119.8 . .
C37 C38 H38 119.8 . .
C40 C39 C38 120.2(7) . .
C40 C39 H39 119.9 . .
C38 C39 H39 119.9 . .
C39 C40 C41 118.2(9) . .
C39 C40 H40 120.9 . .
C41 C40 H40 120.9 . .
C36 C41 C40 122.9(9) . .
C36 C41 H41 118.6 . .
C40 C41 H41 118.6 . .
C47 C42 C43 118.1(7) . .
C47 C42 C22 122.0(6) . .
C43 C42 C22 119.7(6) . .
C44 C43 C42 121.5(7) . .
C44 C43 H43 119.3 . .
C42 C43 H43 119.3 . .
C43 C44 C45 119.0(8) . .
C43 C44 H44 120.5 . .
C45 C44 H44 120.5 . .
C46 C45 C44 121.3(9) . .
C46 C45 H45 119.3 . .
C44 C45 H45 119.3 . .
C45 C46 C47 119.2(8) . .
C45 C46 H46 120.4 . .
C47 C46 H46 120.4 . .
C46 C47 C42 120.7(8) . .
C46 C47 H47 119.6 . .
C42 C47 H47 119.6 . .
C53 C48 C49 118.4(6) . .
C53 C48 C22 118.9(6) . .
C49 C48 C22 122.6(6) . .
C48 C49 C50 119.3(7) . .
C48 C49 H49 120.4 . .
C50 C49 H49 120.4 . .
C51 C50 C49 121.1(8) . .
C51 C50 H50 119.5 . .
C49 C50 H50 119.5 . .
C50 C51 C52 120.2(7) . .
C50 C51 H51 119.9 . .
C52 C51 H51 119.9 . .
C51 C52 C53 117.1(8) . .
C51 C52 H52 121.4 . .
C53 C52 H52 121.4 . .
C48 C53 C52 123.8(7) . .
C48 C53 H53 118.1 . .
C52 C53 H53 118.1 . .

loop_
_geom_bond_atom_site_label_1
_geom_bond_atom_site_label_2
_geom_bond_distance
_geom_bond_site_symmetry_2
N1 C11 1.339(7) .
N1 C10B 1.448(7) .
N1 C2 1.483(8) .
C2 C3 1.536(9) .
C2 H2B 0.9700 .
C2 H2A 0.9700 .
C3 C4 1.514(10) .
C3 H3B 0.9700 .
C3 H3A 0.9700 .
C4A C5 1.367(9) .
C4A C10B 1.436(8) .
C4A C4 1.478(10) .
C4 H4B 0.9700 .
C4 H4A 0.9700 .
C5 C5 1.382(15) 2_656
C5 H5 0.9300 .
C10B C10B 1.379(12) 2_656
C11 C12 1.513(8) .
C11 S18 1.665(6) .
C12 C13 1.395(8) .
C12 C17 1.397(8) .
C13 C14 1.378(9) .
C13 H13 0.9300 .
C14 C15 1.350(10) .
C14 H14 0.9300 .
C15 C16 1.411(10) .
C15 H15 0.9300 .
C16 C17 1.393(9) .
C16 H16 0.9300 .
C17 H17 0.9300 .
C19 O23 1.434(8) .
C19 C30 1.523(10) .
C19 C36 1.543(9) .
C19 C20 1.548(9) .
C20 O25 1.436(7) .
C20 C21 1.571(8) .
C20 H20 0.9800 .
C21 O27 1.440(7) .
C21 C22 1.563(9) .
C21 H21 0.9800 .
C22 O24 1.448(7) .
C22 C42 1.543(10) .
C22 C48 1.578(8) .
O23 H23 0.8200 .
O24 H24 0.8200 .
O25 C26 1.426(8) .
C26 O27 1.447(8) .
C26 C29 1.503(12) .
C26 C28 1.525(10) .
C28 H28C 0.9600 .
C28 H28B 0.9600 .
C28 H28A 0.9600 .
C29 H29C 0.9600 .
C29 H29B 0.9600 .
C29 H29A 0.9600 .
C30 C31 1.355(10) .
C30 C35 1.401(11) .
C31 C32 1.395(13) .
C31 H31 0.9300 .
C32 C33 1.374(14) .
C32 H32 0.9300 .
C33 C34 1.420(14) .
C33 H33 0.9300 .
C34 C35 1.377(14) .
C34 H34 0.9300 .
C35 H35 0.9300 .
C36 C41 1.364(11) .
C36 C37 1.384(11) .
C37 C38 1.405(11) .
C37 H37 0.9300 .
C38 C39 1.393(13) .
C38 H38 0.9300 .
C39 C40 1.362(14) .
C39 H39 0.9300 .
C40 C41 1.415(11) .
C40 H40 0.9300 .
C41 H41 0.9300 .
C42 C47 1.376(10) .
C42 C43 1.392(9) .
C43 C44 1.348(12) .
C43 H43 0.9300 .
C44 C45 1.374(13) .
C44 H44 0.9300 .
C45 C46 1.361(13) .
C45 H45 0.9300 .
C46 C47 1.374(12) .
C46 H46 0.9300 .
C47 H47 0.9300 .
C48 C53 1.345(10) .
C48 C49 1.371(10) .
C49 C50 1.395(10) .
C49 H49 0.9300 .
C50 C51 1.360(12) .
C50 H50 0.9300 .
C51 C52 1.373(13) .
C51 H51 0.9300 .
C52 C53 1.392(10) .
C52 H52 0.9300 .
C53 H53 0.9300 .

loop_
_geom_torsion_atom_site_label_1
_geom_torsion_atom_site_label_2
_geom_torsion_atom_site_label_3
_geom_torsion_atom_site_label_4
_geom_torsion
_geom_torsion_site_symmetry_4
C11 N1 C2 C3 114.2(7) .
C10B N1 C2 C3 -60.9(7) .
N1 C2 C3 C4 22.3(9) .
C5 C4A C4 C3 137.9(8) .
C10B C4A C4 C3 -41.5(9) .
C2 C3 C4 C4A 26.6(10) .
C10B C4A C5 C5 -1.3(11) 2_656
C4 C4A C5 C5 179.4(8) 2_656
C5 C4A C10B C10B -0.4(9) 2_656
C4 C4A C10B C10B 179.0(6) 2_656
C5 C4A C10B N1 -175.9(6) .
C4 C4A C10B N1 3.5(7) .
C11 N1 C10B C10B 58.0(9) 2_656
C2 N1 C10B C10B -127.1(7) 2_656
C11 N1 C10B C4A -126.8(6) .
C2 N1 C10B C4A 48.1(6) .
C10B N1 C11 C12 12.2(8) .
C2 N1 C11 C12 -162.2(5) .
C10B N1 C11 S18 -172.4(4) .
C2 N1 C11 S18 13.1(8) .
N1 C11 C12 C13 -136.5(5) .
S18 C11 C12 C13 47.8(7) .
N1 C11 C12 C17 47.6(7) .
S18 C11 C12 C17 -128.0(5) .
C17 C12 C13 C14 -2.9(9) .
C11 C12 C13 C14 -178.8(6) .
C12 C13 C14 C15 3.1(10) .
C13 C14 C15 C16 -2.0(11) .
C14 C15 C16 C17 0.7(11) .
C15 C16 C17 C12 -0.5(10) .
C13 C12 C17 C16 1.6(9) .
C11 C12 C17 C16 177.6(6) .
O23 C19 C20 O25 -167.8(5) .
C30 C19 C20 O25 68.5(7) .
C36 C19 C20 O25 -55.9(7) .
O23 C19 C20 C21 77.4(7) .
C30 C19 C20 C21 -46.2(7) .
C36 C19 C20 C21 -170.7(5) .
O25 C20 C21 O27 24.4(7) .
C19 C20 C21 O27 143.3(5) .
O25 C20 C21 C22 143.7(5) .
C19 C20 C21 C22 -97.4(7) .
O27 C21 C22 O24 178.5(5) .
C20 C21 C22 O24 62.4(7) .
O27 C21 C22 C42 56.7(6) .
C20 C21 C22 C42 -59.3(7) .
O27 C21 C22 C48 -68.6(6) .
C20 C21 C22 C48 175.4(5) .
C19 C20 O25 C26 -159.8(6) .
C21 C20 O25 C26 -36.1(7) .
C20 O25 C26 O27 34.0(7) .
C20 O25 C26 C29 -86.0(7) .
C20 O25 C26 C28 150.7(6) .
C22 C21 O27 C26 -128.7(6) .
C20 C21 O27 C26 -4.8(7) .
O25 C26 O27 C21 -17.0(8) .
C29 C26 O27 C21 103.0(7) .
C28 C26 O27 C21 -133.3(7) .
O23 C19 C30 C31 -149.5(6) .
C36 C19 C30 C31 95.9(8) .
C20 C19 C30 C31 -28.2(9) .
O23 C19 C30 C35 33.3(8) .
C36 C19 C30 C35 -81.4(7) .
C20 C19 C30 C35 154.5(6) .
C35 C30 C31 C32 0.1(11) .
C19 C30 C31 C32 -177.2(7) .
C30 C31 C32 C33 1.3(13) .
C31 C32 C33 C34 -0.2(13) .
C32 C33 C34 C35 -2.3(13) .
C33 C34 C35 C30 3.9(15) .
C31 C30 C35 C34 -2.7(12) .
C19 C30 C35 C34 174.8(8) .
O23 C19 C36 C41 44.1(9) .
C30 C19 C36 C41 162.8(8) .
C20 C19 C36 C41 -69.2(9) .
O23 C19 C36 C37 -137.7(7) .
C30 C19 C36 C37 -19.0(9) .
C20 C19 C36 C37 109.1(8) .
C41 C36 C37 C38 -5.5(12) .
C19 C36 C37 C38 176.2(7) .
C36 C37 C38 C39 4.7(13) .
C37 C38 C39 C40 -2.8(14) .
C38 C39 C40 C41 1.8(17) .
C37 C36 C41 C40 4.7(15) .
C19 C36 C41 C40 -177.0(10) .
C39 C40 C41 C36 -2.9(18) .
O24 C22 C42 C47 154.5(6) .
C21 C22 C42 C47 -89.3(7) .
C48 C22 C42 C47 36.9(9) .
O24 C22 C42 C43 -30.6(8) .
C21 C22 C42 C43 85.6(7) .
C48 C22 C42 C43 -148.1(6) .
C47 C42 C43 C44 0.9(10) .
C22 C42 C43 C44 -174.3(7) .
C42 C43 C44 C45 1.8(11) .
C43 C44 C45 C46 -3.3(13) .
C44 C45 C46 C47 2.2(14) .
C45 C46 C47 C42 0.6(13) .
C43 C42 C47 C46 -2.1(11) .
C22 C42 C47 C46 173.0(7) .
O24 C22 C48 C53 -60.1(7) .
C42 C22 C48 C53 61.4(7) .
C21 C22 C48 C53 -170.9(6) .
O24 C22 C48 C49 116.0(7) .
C42 C22 C48 C49 -122.5(7) .
C21 C22 C48 C49 5.2(8) .
C53 C48 C49 C50 -0.2(11) .
C22 C48 C49 C50 -176.3(6) .
C48 C49 C50 C51 1.8(12) .
C49 C50 C51 C52 -1.6(13) .
C50 C51 C52 C53 -0.2(13) .
C49 C48 C53 C52 -1.6(12) .
C22 C48 C53 C52 174.7(7) .
C51 C52 C53 C48 1.8(13) .
